data_7700684
loop_
_publ_author_name
'Tudi, Abudukadi'
'Han, Shujuan'
'Abudurusuli, Ailijiang'
'Yu, Haohai'
'Yang, Zhihua'
'Pan, Shilie'

_publ_section_title
;
 Structural modulation induced by M<sup>IIIA</sup> metals in
 Ba<sub>3</sub>MQ<sub>4</sub>X (M = Al, Ga, In; Q = S, Se; X = Cl, Br): an
 experimental and computational analysis.
;
_journal_issue 33
_journal_name_full 'Dalton transactions (Cambridge, England : 2003)'
_journal_page_first 12713
_journal_page_last 12719
_journal_paper_doi 10.1039/c9dt01833f
_journal_volume 48
_journal_year 2019
_chemical_formula_sum 'Al Ba3 Cl Se4'
_chemical_formula_weight 790.29
_space_group_IT_number 62
_space_group_name_Hall '-P 2ac 2n'
_space_group_name_H-M_alt 'P n m a'
_symmetry_cell_setting orthorhombic
_symmetry_space_group_name_Hall '-P 2ac 2n'
_symmetry_space_group_name_H-M 'P n m a'
_atom_sites_solution_primary direct
_atom_sites_solution_secondary difmap
_audit_creation_method SHELXL-97
_audit_update_record
;
2019-04-29 deposited with the CCDC.    2019-07-25 downloaded from the CCDC.
;
_cell_angle_alpha 90.00
_cell_angle_beta 90.00
_cell_angle_gamma 90.00
_cell_formula_units_Z 4
_cell_length_a 12.6532(18)
_cell_length_b 9.8696(14)
_cell_length_c 8.7452(12)
_cell_measurement_reflns_used 3070
_cell_measurement_temperature 296(2)
_cell_measurement_theta_max 27.53
_cell_measurement_theta_min 2.83
_cell_volume 1092.1(3)
_computing_cell_refinement 'Bruker SMART'
_computing_data_collection 'Bruker SMART'
_computing_data_reduction 'Bruker SAINT'
_computing_molecular_graphics 'Bruker SHELXTL'
_computing_publication_material 'Bruker SHELXTL'
_computing_structure_refinement 'Bruker SHELXTL'
_computing_structure_solution 'Bruker SHELXTL'
_diffrn_ambient_temperature 296(2)
_diffrn_measured_fraction_theta_full 0.998
_diffrn_measured_fraction_theta_max 0.998
_diffrn_measurement_device_type 'CCD area detector'
_diffrn_measurement_method 'phi and omega scans'
_diffrn_radiation_monochromator graphite
_diffrn_radiation_source 'fine-focus sealed tube'
_diffrn_radiation_type MoK\a
_diffrn_radiation_wavelength 0.71073
_diffrn_reflns_av_R_equivalents 0.0308
_diffrn_reflns_av_sigmaI/netI 0.0243
_diffrn_reflns_limit_h_max 13
_diffrn_reflns_limit_h_min -16
_diffrn_reflns_limit_k_max 12
_diffrn_reflns_limit_k_min -12
_diffrn_reflns_limit_l_max 9
_diffrn_reflns_limit_l_min -11
_diffrn_reflns_number 6344
_diffrn_reflns_theta_full 27.54
_diffrn_reflns_theta_max 27.54
_diffrn_reflns_theta_min 2.83
_exptl_absorpt_coefficient_mu 24.282
_exptl_absorpt_correction_T_max 0.7456
_exptl_absorpt_correction_T_min 0.4584
_exptl_absorpt_correction_type multi-scan
_exptl_absorpt_process_details SADABS
_exptl_crystal_colour colorless
_exptl_crystal_density_diffrn 4.806
_exptl_crystal_description block
_exptl_crystal_F_000 1336
_exptl_crystal_size_max 0.197
_exptl_crystal_size_mid 0.132
_exptl_crystal_size_min 0.087
_refine_diff_density_max 1.226
_refine_diff_density_min -0.950
_refine_diff_density_rms 0.249
_refine_ls_extinction_coef 0.00290(10)
_refine_ls_extinction_expression Fc^*^=kFc[1+0.001xFc^2^\l^3^/sin(2\q)]^-1/4^
_refine_ls_extinction_method SHELXL
_refine_ls_goodness_of_fit_ref 1.069
_refine_ls_matrix_type full
_refine_ls_number_parameters 50
_refine_ls_number_reflns 1325
_refine_ls_number_restraints 0
_refine_ls_restrained_S_all 1.069
_refine_ls_R_factor_all 0.0215
_refine_ls_R_factor_gt 0.0186
_refine_ls_shift/su_max 0.001
_refine_ls_shift/su_mean 0.000
_refine_ls_structure_factor_coef Fsqd
_refine_ls_weighting_details 'calc w=1/[\s^2^(Fo^2^)+(0.0181P)^2^+0.0000P] where P=(Fo^2^+2Fc^2^)/3'
_refine_ls_weighting_scheme calc
_refine_ls_wR_factor_gt 0.0393
_refine_ls_wR_factor_ref 0.0402
_reflns_number_gt 1202
_reflns_number_total 1325
_reflns_threshold_expression >2sigma(I)
_cod_data_source_file c9dt01833f2.cif
_cod_data_source_block basc
_cod_depositor_comments
;
The following automatic conversions were performed:

'_symmetry_cell_setting' value 'Orthorhombic' changed to
'orthorhombic' according to
/home/data/users/saulius/crontab/automatic-downloads/rss-feeds/RSC/lib/dictionaries/cif_core.dic
dictionary named 'cif_core.dic' version 2.4.2 from 2011-04-26.

Automatic conversion script
Id: cif_fix_values 4973 2017-02-22 13:04:09Z antanas 

 Adding full bibliography for 7700681--7700684.cif.
;
_cod_original_sg_symbol_H-M 'Pnma '
_cod_database_code 7700684

loop_
_symmetry_equiv_pos_as_xyz
'x, y, z'
'-x+1/2, -y, z+1/2'
'-x, y+1/2, -z'
'x+1/2, -y+1/2, -z+1/2'
'-x, -y, -z'
'x-1/2, y, -z-1/2'
'x, -y-1/2, z'
'-x-1/2, y-1/2, z-1/2'

loop_
_atom_site_label
_atom_site_type_symbol
_atom_site_fract_x
_atom_site_fract_y
_atom_site_fract_z
_atom_site_U_iso_or_equiv
_atom_site_adp_type
_atom_site_occupancy
_atom_site_symmetry_multiplicity
_atom_site_calc_flag
_atom_site_refinement_flags
Ba1 Ba 0.48749(3) 0.2500 0.08629(3) 0.01320(9) Uani 1 2 d S
Ba2 Ba 0.66984(2) -0.02026(2) 0.41787(3) 0.01816(8) Uani 1 1 d .
Cl1 Cl 0.72883(12) 0.2500 0.16322(17) 0.0254(3) Uani 1 2 d S
Se1 Se 0.50650(4) 0.2500 0.46106(6) 0.01450(13) Uani 1 2 d S
Se2 Se 0.42654(3) -0.04657(4) 0.18803(4) 0.01654(11) Uani 1 1 d .
Se3 Se 0.28979(4) 0.2500 -0.13450(6) 0.01665(13) Uani 1 2 d S
Al1 Al 0.39268(13) -0.2500 0.31303(17) 0.0102(3) Uani 1 2 d S

loop_
_atom_site_aniso_label
_atom_site_aniso_U_11
_atom_site_aniso_U_22
_atom_site_aniso_U_33
_atom_site_aniso_U_23
_atom_site_aniso_U_13
_atom_site_aniso_U_12
Ba1 0.01483(18) 0.01214(15) 0.01262(17) 0.000 -0.00212(12) 0.000
Ba2 0.01551(15) 0.01695(13) 0.02201(15) -0.00330(9) 0.00233(9) 0.00177(9)
Cl1 0.0132(7) 0.0371(8) 0.0260(8) 0.000 0.0033(6) 0.000
Se1 0.0132(3) 0.0189(3) 0.0114(3) 0.000 -0.0023(2) 0.000
Se2 0.0198(2) 0.01110(18) 0.0188(2) 0.00294(14) 0.00261(16) -0.00159(15)
Se3 0.0097(3) 0.0237(3) 0.0166(3) 0.000 -0.0029(2) 0.000
Al1 0.0103(8) 0.0095(7) 0.0107(7) 0.000 -0.0004(6) 0.000

loop_
_atom_type_symbol
_atom_type_description
_atom_type_scat_dispersion_real
_atom_type_scat_dispersion_imag
_atom_type_scat_source
Al Al 0.0645 0.0514 'International Tables Vol C Tables 4.2.6.8 and 6.1.1.4'
Cl Cl 0.1484 0.1585 'International Tables Vol C Tables 4.2.6.8 and 6.1.1.4'
Se Se -0.0929 2.2259 'International Tables Vol C Tables 4.2.6.8 and 6.1.1.4'
Ba Ba -0.3244 2.2819 'International Tables Vol C Tables 4.2.6.8 and 6.1.1.4'

loop_
_geom_angle_atom_site_label_1
_geom_angle_atom_site_label_2
_geom_angle_atom_site_label_3
_geom_angle
_geom_angle_site_symmetry_1
_geom_angle_site_symmetry_3
Cl1 Ba1 Se2 100.254(14) . 7_565
Cl1 Ba1 Se2 100.254(14) . .
Se2 Ba1 Se2 136.174(19) 7_565 .
Cl1 Ba1 Se3 154.76(3) . .
Se2 Ba1 Se3 88.787(11) 7_565 .
Se2 Ba1 Se3 88.787(11) . .
Cl1 Ba1 Se1 73.38(3) . .
Se2 Ba1 Se1 74.730(10) 7_565 .
Se2 Ba1 Se1 74.730(10) . .
Se3 Ba1 Se1 131.861(18) . .
Cl1 Ba1 Se2 80.51(2) . 5_655
Se2 Ba1 Se2 147.882(11) 7_565 5_655
Se2 Ba1 Se2 73.868(14) . 5_655
Se3 Ba1 Se2 79.480(15) . 5_655
Se1 Ba1 Se2 134.294(12) . 5_655
Cl1 Ba1 Se2 80.51(2) . 3_655
Se2 Ba1 Se2 73.868(14) 7_565 3_655
Se2 Ba1 Se2 147.882(11) . 3_655
Se3 Ba1 Se2 79.480(15) . 3_655
Se1 Ba1 Se2 134.294(12) . 3_655
Se2 Ba1 Se2 74.631(17) 5_655 3_655
Cl1 Ba1 Al1 78.95(4) . 5_655
Se2 Ba1 Al1 110.857(10) 7_565 5_655
Se2 Ba1 Al1 110.857(10) . 5_655
Se3 Ba1 Al1 75.81(3) . 5_655
Se1 Ba1 Al1 152.33(3) . 5_655
Se2 Ba1 Al1 37.325(9) 5_655 5_655
Se2 Ba1 Al1 37.325(9) 3_655 5_655
Cl1 Ba1 Ba2 50.938(18) . 7_565
Se2 Ba1 Ba2 53.304(11) 7_565 7_565
Se2 Ba1 Ba2 119.104(13) . 7_565
Se3 Ba1 Ba2 142.008(7) . 7_565
Se1 Ba1 Ba2 47.904(9) . 7_565
Se2 Ba1 Ba2 130.403(14) 5_655 7_565
Se2 Ba1 Ba2 86.553(13) 3_655 7_565
Al1 Ba1 Ba2 112.41(2) 5_655 7_565
Cl1 Ba1 Ba2 50.938(18) . .
Se2 Ba1 Ba2 119.104(13) 7_565 .
Se2 Ba1 Ba2 53.304(11) . .
Se3 Ba1 Ba2 142.008(7) . .
Se1 Ba1 Ba2 47.904(9) . .
Se2 Ba1 Ba2 86.553(13) 5_655 .
Se2 Ba1 Ba2 130.403(14) 3_655 .
Al1 Ba1 Ba2 112.41(2) 5_655 .
Ba2 Ba1 Ba2 71.492(12) 7_565 .
Cl1 Ba1 Ba2 144.616(10) . 6_556
Se2 Ba1 Ba2 108.148(14) 7_565 6_556
Se2 Ba1 Ba2 44.396(9) . 6_556
Se3 Ba1 Ba2 48.382(10) . 6_556
Se1 Ba1 Ba2 93.927(10) . 6_556
Se2 Ba1 Ba2 86.159(11) 5_655 6_556
Se2 Ba1 Ba2 127.114(12) 3_655 6_556
Al1 Ba1 Ba2 108.96(2) 5_655 6_556
Ba2 Ba1 Ba2 138.492(9) 7_565 6_556
Ba2 Ba1 Ba2 95.901(10) . 6_556
Cl1 Ba1 Ba2 144.616(10) . 4_455
Se2 Ba1 Ba2 44.396(9) 7_565 4_455
Se2 Ba1 Ba2 108.148(14) . 4_455
Se3 Ba1 Ba2 48.382(10) . 4_455
Se1 Ba1 Ba2 93.927(10) . 4_455
Se2 Ba1 Ba2 127.114(12) 5_655 4_455
Se2 Ba1 Ba2 86.159(11) 3_655 4_455
Al1 Ba1 Ba2 108.96(2) 5_655 4_455
Ba2 Ba1 Ba2 95.901(10) 7_565 4_455
Ba2 Ba1 Ba2 138.492(9) . 4_455
Ba2 Ba1 Ba2 67.138(13) 6_556 4_455
Se1 Ba2 Cl1 66.27(3) 5_656 2_655
Se1 Ba2 Se2 132.267(13) 5_656 6_656
Cl1 Ba2 Se2 76.00(3) 2_655 6_656
Se1 Ba2 Se1 95.224(13) 5_656 .
Cl1 Ba2 Se1 133.50(3) 2_655 .
Se2 Ba2 Se1 132.400(13) 6_656 .
Se1 Ba2 Se3 83.052(14) 5_656 5_655
Cl1 Ba2 Se3 87.61(2) 2_655 5_655
Se2 Ba2 Se3 66.752(12) 6_656 5_655
Se1 Ba2 Se3 134.181(15) . 5_655
Se1 Ba2 Cl1 147.69(3) 5_656 .
Cl1 Ba2 Cl1 145.372(10) 2_655 .
Se2 Ba2 Cl1 71.63(2) 6_656 .
Se1 Ba2 Cl1 66.92(2) . .
Se3 Ba2 Cl1 90.70(2) 5_655 .
Se1 Ba2 Se3 127.905(15) 5_656 6_656
Cl1 Ba2 Se3 90.18(2) 2_655 6_656
Se2 Ba2 Se3 78.276(13) 6_656 6_656
Se1 Ba2 Se3 67.465(15) . 6_656
Se3 Ba2 Se3 144.435(11) 5_655 6_656
Cl1 Ba2 Se3 71.68(2) . 6_656
Se1 Ba2 Al1 98.43(2) 5_656 5_656
Cl1 Ba2 Al1 99.42(3) 2_655 5_656
Se2 Ba2 Al1 116.16(3) 6_656 5_656
Se1 Ba2 Al1 38.83(2) . 5_656
Se3 Ba2 Al1 172.84(2) 5_655 5_656
Cl1 Ba2 Al1 84.31(3) . 5_656
Se3 Ba2 Al1 37.89(3) 6_656 5_656
Se1 Ba2 Se2 64.450(13) 5_656 .
Cl1 Ba2 Se2 128.08(2) 2_655 .
Se2 Ba2 Se2 130.270(11) 6_656 .
Se1 Ba2 Se2 66.896(13) . .
Se3 Ba2 Se2 71.384(13) 5_655 .
Cl1 Ba2 Se2 83.49(3) . .
Se3 Ba2 Se2 133.636(12) 6_656 .
Al1 Ba2 Se2 102.85(3) 5_656 .
Se1 Ba2 Se2 66.960(12) 5_656 5_656
Cl1 Ba2 Se2 69.77(3) 2_655 5_656
Se2 Ba2 Se2 125.592(12) 6_656 5_656
Se1 Ba2 Se2 63.735(11) . 5_656
Se3 Ba2 Se2 147.621(12) 5_655 5_656
Cl1 Ba2 Se2 121.13(2) . 5_656
Se3 Ba2 Se2 61.282(12) 6_656 5_656
Al1 Ba2 Se2 36.833(18) 5_656 5_656
Se2 Ba2 Se2 104.137(13) . 5_656
Se1 Ba2 Ba2 47.445(9) 5_656 7
Cl1 Ba2 Ba2 47.787(17) 2_655 7
Se2 Ba2 Ba2 85.603(7) 6_656 7
Se1 Ba2 Ba2 141.772(10) . 7
Se3 Ba2 Ba2 48.134(9) 5_655 7
Cl1 Ba2 Ba2 138.635(18) . 7
Se3 Ba2 Ba2 137.695(9) 6_656 7
Al1 Ba2 Ba2 137.052(18) 5_656 7
Se2 Ba2 Ba2 85.959(6) . 7
Se2 Ba2 Ba2 100.227(7) 5_656 7
Se1 Ba2 Ba2 48.010(10) 5_656 5_656
Cl1 Ba2 Ba2 102.55(3) 2_655 5_656
Se2 Ba2 Ba2 177.361(12) 6_656 5_656
Se1 Ba2 Ba2 47.214(10) . 5_656
Se3 Ba2 Ba2 115.531(13) 5_655 5_656
Cl1 Ba2 Ba2 109.29(2) . 5_656
Se3 Ba2 Ba2 99.596(13) 6_656 5_656
Al1 Ba2 Ba2 61.75(2) 5_656 5_656
Se2 Ba2 Ba2 52.359(12) . 5_656
Se2 Ba2 Ba2 51.778(8) 5_656 5_656
Ba2 Ba2 Ba2 95.043(6) 7 5_656
Ba1 Cl1 Ba2 103.55(4) . 2_654
Ba1 Cl1 Ba2 103.55(4) . 8_765
Ba2 Cl1 Ba2 84.43(3) 2_654 8_765
Ba1 Cl1 Ba2 85.97(3) . 7_565
Ba2 Cl1 Ba2 169.25(4) 2_654 7_565
Ba2 Cl1 Ba2 88.505(11) 8_765 7_565
Ba1 Cl1 Ba2 85.97(3) . .
Ba2 Cl1 Ba2 88.505(11) 2_654 .
Ba2 Cl1 Ba2 169.25(4) 8_765 .
Ba2 Cl1 Ba2 97.27(4) 7_565 .
Al1 Se1 Ba1 151.35(5) 5_656 .
Al1 Se1 Ba2 95.49(3) 5_656 5_656
Ba1 Se1 Ba2 105.441(14) . 5_656
Al1 Se1 Ba2 95.49(3) 5_656 3_656
Ba1 Se1 Ba2 105.441(14) . 3_656
Ba2 Se1 Ba2 85.111(18) 5_656 3_656
Al1 Se1 Ba2 76.31(3) 5_656 7_565
Ba1 Se1 Ba2 86.192(12) . 7_565
Ba2 Se1 Ba2 166.288(16) 5_656 7_565
Ba2 Se1 Ba2 84.776(12) 3_656 7_565
Al1 Se1 Ba2 76.31(3) 5_656 .
Ba1 Se1 Ba2 86.192(12) . .
Ba2 Se1 Ba2 84.776(12) 5_656 .
Ba2 Se1 Ba2 166.288(16) 3_656 .
Ba2 Se1 Ba2 103.54(2) 7_565 .
Al1 Se2 Ba1 168.08(4) . .
Al1 Se2 Ba1 82.97(4) . 5_655
Ba1 Se2 Ba1 106.132(14) . 5_655
Al1 Se2 Ba2 91.04(4) . 6_556
Ba1 Se2 Ba2 94.941(13) . 6_556
Ba1 Se2 Ba2 99.404(14) 5_655 6_556
Al1 Se2 Ba2 87.61(4) . .
Ba1 Se2 Ba2 83.354(12) . .
Ba1 Se2 Ba2 99.403(14) 5_655 .
Ba2 Se2 Ba2 160.832(13) 6_556 .
Al1 Se2 Ba2 69.93(3) . 5_656
Ba1 Se2 Ba2 100.204(13) . 5_656
Ba1 Se2 Ba2 152.553(13) 5_655 5_656
Ba2 Se2 Ba2 85.713(12) 6_556 5_656
Ba2 Se2 Ba2 75.863(13) . 5_656
Al1 Se3 Ba1 153.58(4) 2_554 .
Al1 Se3 Ba2 90.30(3) 2_554 5_655
Ba1 Se3 Ba2 109.067(16) . 5_655
Al1 Se3 Ba2 90.30(3) 2_554 3_655
Ba1 Se3 Ba2 109.067(16) . 3_655
Ba2 Se3 Ba2 83.731(18) 5_655 3_655
Al1 Se3 Ba2 71.92(3) 2_554 4_455
Ba1 Se3 Ba2 90.697(14) . 4_455
Ba2 Se3 Ba2 160.048(18) 5_655 4_455
Ba2 Se3 Ba2 87.296(11) 3_655 4_455
Al1 Se3 Ba2 71.92(3) 2_554 6_556
Ba1 Se3 Ba2 90.697(14) . 6_556
Ba2 Se3 Ba2 87.296(11) 5_655 6_556
Ba2 Se3 Ba2 160.048(18) 3_655 6_556
Ba2 Se3 Ba2 95.390(18) 4_455 6_556
Se2 Al1 Se2 119.36(7) 7 .
Se2 Al1 Se1 107.15(4) 7 5_656
Se2 Al1 Se1 107.15(4) . 5_656
Se2 Al1 Se3 105.80(5) 7 2
Se2 Al1 Se3 105.80(5) . 2
Se1 Al1 Se3 111.61(6) 5_656 2
Se2 Al1 Ba2 167.26(5) 7 5_656
Se2 Al1 Ba2 73.24(2) . 5_656
Se1 Al1 Ba2 64.86(3) 5_656 5_656
Se3 Al1 Ba2 70.19(3) 2 5_656
Se2 Al1 Ba2 73.24(2) 7 3_646
Se2 Al1 Ba2 167.26(5) . 3_646
Se1 Al1 Ba2 64.86(3) 5_656 3_646
Se3 Al1 Ba2 70.19(3) 2 3_646
Ba2 Al1 Ba2 94.10(4) 5_656 3_646
Se2 Al1 Ba1 59.70(3) 7 5_655
Se2 Al1 Ba1 59.70(3) . 5_655
Se1 Al1 Ba1 123.68(6) 5_656 5_655
Se3 Al1 Ba1 124.71(5) 2 5_655
Ba2 Al1 Ba1 132.754(19) 5_656 5_655
Ba2 Al1 Ba1 132.754(19) 3_646 5_655

loop_
_geom_bond_atom_site_label_1
_geom_bond_atom_site_label_2
_geom_bond_distance
_geom_bond_site_symmetry_2
Ba1 Cl1 3.1270(16) .
Ba1 Se2 3.1550(5) 7_565
Ba1 Se2 3.1550(5) .
Ba1 Se3 3.1599(7) .
Ba1 Se1 3.2863(8) .
Ba1 Se2 3.3120(5) 5_655
Ba1 Se2 3.3120(5) 3_655
Ba1 Al1 3.8071(16) 5_655
Ba1 Ba2 4.5659(5) 7_565
Ba1 Ba2 4.5659(5) .
Ba1 Ba2 4.8239(6) 6_556
Ba1 Ba2 4.8239(6) 4_455
Ba2 Se1 3.3527(6) 5_656
Ba2 Cl1 3.3748(11) 2_655
Ba2 Se2 3.3875(7) 6_656
Ba2 Se1 3.3955(5) .
Ba2 Se3 3.3975(6) 5_655
Ba2 Cl1 3.5540(10) .
Ba2 Se3 3.6066(5) 6_656
Ba2 Al1 3.6440(11) 5_656
Ba2 Se2 3.6858(6) .
Ba2 Se2 3.7150(6) 5_656
Ba2 Ba2 4.5349(8) 7
Ba2 Ba2 4.5494(8) 5_656
Cl1 Ba2 3.3748(11) 2_654
Cl1 Ba2 3.3748(11) 8_765
Cl1 Ba2 3.5540(10) 7_565
Se1 Al1 2.3517(16) 5_656
Se1 Ba2 3.3527(6) 5_656
Se1 Ba2 3.3527(6) 3_656
Se1 Ba2 3.3955(5) 7_565
Se2 Al1 2.3258(9) .
Se2 Ba1 3.3120(5) 5_655
Se2 Ba2 3.3875(7) 6_556
Se2 Ba2 3.7150(6) 5_656
Se3 Al1 2.3541(17) 2_554
Se3 Ba2 3.3975(6) 5_655
Se3 Ba2 3.3975(6) 3_655
Se3 Ba2 3.6066(5) 4_455
Se3 Ba2 3.6066(5) 6_556
Al1 Se2 2.3258(9) 7
Al1 Se1 2.3517(16) 5_656
Al1 Se3 2.3541(17) 2
Al1 Ba2 3.6440(11) 5_656
Al1 Ba2 3.6440(11) 3_646
Al1 Ba1 3.8071(16) 5_655
